data_4103114
loop_
_publ_author_name
'George R. Clark'
'Lauren A. Ferguson'
'Amy E. McIntosh'
'Tilo S\"ohnel'
'L. James Wright'

_publ_contact_author_address
;
Department of Chemistry
The University of Auckland
Private Bag 92019
Auckland 
New Zealand
;
_publ_contact_author_email lj.wright@auckland.ac.nz
_publ_contact_author_fax '0064 9 3737422'
_publ_contact_author_name 'Wright, L. James'
_publ_contact_author_phone '0064 9 3737599 Ext 88257'
_publ_section_title
;
 Functionalization of Metallabenzenes through Nucleophilic Aromatic
 Substitution of Hydrogen
;
_journal_name_full 'Journal of the American Chemical Society'
_journal_page_first 13443
_journal_page_last 13452
_journal_paper_doi 10.1021/ja105239t
_journal_volume 132
_journal_year 2010
_chemical_formula_moiety 'C47 H44 Ir N P2 S3'
_chemical_formula_sum 'C47 H44 Ir N P2 S3'
_chemical_formula_weight 973.15
_chemical_name_systematic
;
 ?
;
_space_group_IT_number 14
_symmetry_cell_setting monoclinic
_symmetry_space_group_name_Hall '-P 2ybc'
_symmetry_space_group_name_H-M 'P 1 21/c 1'
_atom_sites_solution_hydrogens geom
_atom_sites_solution_primary direct
_atom_sites_solution_secondary difmap
_audit_creation_method SHELXL-97
_cell_angle_alpha 90.000
_cell_angle_beta 96.557(4)
_cell_angle_gamma 90.000
_cell_formula_units_Z 4
_cell_length_a 17.8209(10)
_cell_length_b 10.1255(6)
_cell_length_c 23.1175(12)
_cell_measurement_reflns_used 8969
_cell_measurement_temperature 90(2)
_cell_measurement_theta_max 27.98
_cell_measurement_theta_min 1.77
_cell_volume 4144.2(4)
_computing_cell_refinement 'SAINT (Siemens, 1995)'
_computing_data_collection 'APEX2 (Bruker, 2006)'
_computing_data_reduction SAINT
_computing_molecular_graphics 'Ortep-III (Burnett & Johnson, 1996)'
_computing_publication_material 'SHELXTL (Sheldrick, 2008)'
_computing_structure_refinement 'SHELXL97 (Sheldrick, 2008)'
_computing_structure_solution 'SHELXS97 (Sheldrick, 2008)'
_diffrn_ambient_temperature 90(2)
_diffrn_measured_fraction_theta_full 0.991
_diffrn_measured_fraction_theta_max 0.991
_diffrn_measurement_device_type 'Bruker SMART APEXII CCD'
_diffrn_measurement_method 'Area detector \w scans'
_diffrn_radiation_monochromator graphite
_diffrn_radiation_source 'fine-focus sealed tube'
_diffrn_radiation_type MoK\a
_diffrn_radiation_wavelength 0.71073
_diffrn_reflns_av_R_equivalents 0.0726
_diffrn_reflns_av_sigmaI/netI 0.2387
_diffrn_reflns_limit_h_max 23
_diffrn_reflns_limit_h_min -23
_diffrn_reflns_limit_k_max 13
_diffrn_reflns_limit_k_min -13
_diffrn_reflns_limit_l_max 30
_diffrn_reflns_limit_l_min -30
_diffrn_reflns_number 66483
_diffrn_reflns_theta_full 27.98
_diffrn_reflns_theta_max 27.98
_diffrn_reflns_theta_min 1.77
_diffrn_standards_decay_% <2%
_diffrn_standards_interval_count 0
_diffrn_standards_interval_time 0
_diffrn_standards_number 0
_exptl_absorpt_coefficient_mu 3.485
_exptl_absorpt_correction_T_max 0.983
_exptl_absorpt_correction_T_min 0.689
_exptl_absorpt_correction_type refdelf
_exptl_absorpt_process_details
;
Parkin S,Moezzi B & Hope H, (1995) J. Appl. Cryst. 28, 53-56
cubic fit to sin(theta)/lambda - 24 parameters
;
_exptl_crystal_colour green
_exptl_crystal_density_diffrn 1.560
_exptl_crystal_density_method 'not measured'
_exptl_crystal_description needle
_exptl_crystal_F_000 1952
_exptl_crystal_size_max 0.24
_exptl_crystal_size_mid 0.08
_exptl_crystal_size_min 0.005
_refine_diff_density_max 2.304
_refine_diff_density_min -2.195
_refine_diff_density_rms 0.223
_refine_ls_extinction_method none
_refine_ls_goodness_of_fit_ref 0.965
_refine_ls_hydrogen_treatment constr
_refine_ls_matrix_type full
_refine_ls_number_parameters 489
_refine_ls_number_reflns 9909
_refine_ls_number_restraints 0
_refine_ls_restrained_S_all 0.965
_refine_ls_R_factor_all 0.2008
_refine_ls_R_factor_gt 0.0791
_refine_ls_shift/su_max 0.001
_refine_ls_shift/su_mean 0.000
_refine_ls_structure_factor_coef Fsqd
_refine_ls_weighting_details 'calc w=1/[\s^2^(Fo^2^)+(0.0685P)^2^+0.0000P] where P=(Fo^2^+2Fc^2^)/3'
_refine_ls_weighting_scheme calc
_refine_ls_wR_factor_gt 0.1388
_refine_ls_wR_factor_ref 0.1816
_reflns_number_gt 4535
_reflns_number_total 9909
_reflns_threshold_expression I>2\s(I)
_cod_data_source_file ja105239t_si_003_3.cif
_cod_data_source_block Compound_3
_cod_original_sg_symbol_Hall -p_2ybc
_cod_database_code 4103114

loop_
_symmetry_equiv_pos_as_xyz
'x, y, z'
'-x, y+1/2, -z+1/2'
'-x, -y, -z'
'x, -y-1/2, z-1/2'

loop_
_atom_site_label
_atom_site_type_symbol
_atom_site_fract_x
_atom_site_fract_y
_atom_site_fract_z
_atom_site_U_iso_or_equiv
_atom_site_adp_type
_atom_site_occupancy
_atom_site_symmetry_multiplicity
_atom_site_calc_flag
_atom_site_refinement_flags
C1 C 0.7199(7) -0.0385(10) 0.2788(5) 0.024(3) Uani 1 1 d .
C2 C 0.6659(8) -0.1056(13) 0.2477(6) 0.042(4) Uani 1 1 d .
H2 H 0.6762 -0.1937 0.2404 0.051 Uiso 1 1 calc R
C3 C 0.5920(8) -0.0564(12) 0.2233(5) 0.037(3) Uani 1 1 d .
H3A H 0.5543 -0.1195 0.2329 0.044 Uiso 1 1 calc R
H3B H 0.5907 -0.0561 0.1812 0.044 Uiso 1 1 calc R
C4 C 0.5685(7) 0.0746(11) 0.2412(5) 0.031(3) Uani 1 1 d .
H4 H 0.5193 0.0996 0.2279 0.037 Uiso 1 1 calc R
C5 C 0.6096(7) 0.1627(13) 0.2745(5) 0.031(3) Uani 1 1 d .
H5 H 0.5838 0.2370 0.2852 0.037 Uiso 1 1 calc R
C6 C 0.7994(8) -0.2829(11) 0.2740(6) 0.042(4) Uani 1 1 d .
H6A H 0.7570 -0.3262 0.2879 0.062 Uiso 1 1 calc R
H6B H 0.8447 -0.3311 0.2865 0.062 Uiso 1 1 calc R
H6C H 0.7921 -0.2793 0.2322 0.062 Uiso 1 1 calc R
C7 C 0.8393(8) 0.3266(12) 0.3667(5) 0.041(4) Uani 1 1 d .
C8 C 0.8791(9) 0.5384(12) 0.4146(6) 0.048(4) Uani 1 1 d .
C9 C 0.8526(9) 0.5406(13) 0.4747(6) 0.052(4) Uani 1 1 d .
H9A H 0.8065 0.4913 0.4741 0.078 Uiso 1 1 calc R
H9B H 0.8440 0.6302 0.4857 0.078 Uiso 1 1 calc R
H9C H 0.8906 0.5016 0.5023 0.078 Uiso 1 1 calc R
C10 C 0.9684(8) 0.3413(15) 0.4187(6) 0.049(4) Uani 1 1 d .
C11 C 1.0249(9) 0.3664(16) 0.3745(7) 0.065(5) Uani 1 1 d .
H11A H 1.0040 0.3354 0.3368 0.098 Uiso 1 1 calc R
H11B H 1.0711 0.3201 0.3865 0.098 Uiso 1 1 calc R
H11C H 1.0349 0.4593 0.3726 0.098 Uiso 1 1 calc R
C12 C 0.6168(6) 0.1704(12) 0.4279(5) 0.026(3) Uani 1 1 d .
C13 C 0.5819(8) 0.2889(11) 0.4067(5) 0.032(3) Uani 1 1 d .
H13 H 0.5981 0.3292 0.3742 0.039 Uiso 1 1 calc R
C14 C 0.5255(7) 0.3452(13) 0.4328(5) 0.035(3) Uani 1 1 d .
H14 H 0.5038 0.4235 0.4179 0.041 Uiso 1 1 calc R
C15 C 0.4995(8) 0.2885(11) 0.4810(5) 0.034(3) Uani 1 1 d .
H15 H 0.4601 0.3275 0.4979 0.040 Uiso 1 1 calc R
C16 C 0.5332(8) 0.1701(12) 0.5047(5) 0.037(3) Uani 1 1 d .
H16 H 0.5166 0.1308 0.5374 0.044 Uiso 1 1 calc R
C17 C 0.5913(8) 0.1152(12) 0.4780(5) 0.034(3) Uani 1 1 d .
H17 H 0.6144 0.0388 0.4936 0.041 Uiso 1 1 calc R
C18 C 0.7694(7) 0.0862(13) 0.4541(5) 0.033(3) Uani 1 1 d .
C19 C 0.7747(8) 0.1948(13) 0.4934(5) 0.040(4) Uani 1 1 d .
H19 H 0.7365 0.2578 0.4912 0.048 Uiso 1 1 calc R
C20 C 0.8375(9) 0.2070(16) 0.5356(5) 0.050(4) Uani 1 1 d .
H20 H 0.8410 0.2781 0.5613 0.060 Uiso 1 1 calc R
C21 C 0.8948(8) 0.1125(16) 0.5389(6) 0.050(4) Uani 1 1 d .
H21 H 0.9355 0.1180 0.5678 0.060 Uiso 1 1 calc R
C22 C 0.8905(8) 0.0102(14) 0.4988(6) 0.046(4) Uani 1 1 d .
H22 H 0.9291 -0.0519 0.5001 0.055 Uiso 1 1 calc R
C23 C 0.8293(7) 0.0005(12) 0.4570(6) 0.037(3) Uani 1 1 d .
H23 H 0.8284 -0.0670 0.4296 0.045 Uiso 1 1 calc R
C24 C 0.6489(8) -0.0825(11) 0.3931(5) 0.027(3) Uani 1 1 d .
C25 C 0.6892(8) -0.1960(12) 0.4125(5) 0.036(3) Uani 1 1 d .
H25 H 0.7377 -0.1901 0.4321 0.043 Uiso 1 1 calc R
C26 C 0.6534(8) -0.3208(11) 0.4011(5) 0.035(3) Uani 1 1 d .
H26 H 0.6794 -0.3981 0.4120 0.042 Uiso 1 1 calc R
C27 C 0.5823(8) -0.3275(11) 0.3745(5) 0.037(3) Uani 1 1 d .
H27 H 0.5601 -0.4100 0.3675 0.044 Uiso 1 1 calc R
C28 C 0.5414(8) -0.2166(12) 0.3576(5) 0.036(3) Uani 1 1 d .
H28 H 0.4919 -0.2235 0.3399 0.043 Uiso 1 1 calc R
C29 C 0.5756(8) -0.0923(12) 0.3674(5) 0.032(3) Uani 1 1 d .
H29 H 0.5484 -0.0162 0.3564 0.039 Uiso 1 1 calc R
C30 C 0.7279(7) 0.1115(11) 0.1532(5) 0.028(3) Uani 1 1 d .
C31 C 0.7672(7) -0.0077(11) 0.1558(5) 0.029(3) Uani 1 1 d .
H31 H 0.8034 -0.0253 0.1871 0.035 Uiso 1 1 calc R
C32 C 0.7520(8) -0.1011(12) 0.1113(6) 0.039(4) Uani 1 1 d .
H32 H 0.7782 -0.1807 0.1132 0.047 Uiso 1 1 calc R
C33 C 0.6985(7) -0.0761(11) 0.0646(5) 0.031(3) Uani 1 1 d .
H33 H 0.6905 -0.1368 0.0343 0.037 Uiso 1 1 calc R
C34 C 0.6574(8) 0.0374(11) 0.0629(5) 0.038(3) Uani 1 1 d .
H34 H 0.6202 0.0524 0.0320 0.046 Uiso 1 1 calc R
C35 C 0.6706(7) 0.1326(12) 0.1076(5) 0.031(3) Uani 1 1 d .
H35 H 0.6413 0.2088 0.1066 0.037 Uiso 1 1 calc R
C37 C 0.7149(8) 0.4309(11) 0.1326(5) 0.038(3) Uani 1 1 d .
H37 H 0.7502 0.3878 0.1127 0.045 Uiso 1 1 calc R
C38 C 0.6813(9) 0.5477(12) 0.1091(6) 0.044(4) Uani 1 1 d .
H38 H 0.6943 0.5823 0.0744 0.053 Uiso 1 1 calc R
C39 C 0.6271(8) 0.6112(12) 0.1397(5) 0.040(4) Uani 1 1 d .
H39 H 0.6025 0.6866 0.1244 0.048 Uiso 1 1 calc R
C40 C 0.6110(8) 0.5620(11) 0.1916(5) 0.034(3) Uani 1 1 d .
H40 H 0.5773 0.6067 0.2124 0.041 Uiso 1 1 calc R
C41 C 0.6442(7) 0.4458(11) 0.2140(6) 0.034(3) Uani 1 1 d .
H41 H 0.6313 0.4123 0.2489 0.041 Uiso 1 1 calc R
C42 C 0.8444(8) 0.2828(12) 0.2082(5) 0.035(3) Uani 1 1 d .
C43 C 0.8607(9) 0.4147(16) 0.2228(6) 0.053(4) Uani 1 1 d .
H43 H 0.8235 0.4690 0.2350 0.063 Uiso 1 1 calc R
C44 C 0.9337(10) 0.4649(14) 0.2189(6) 0.054(4) Uani 1 1 d .
H44 H 0.9440 0.5529 0.2282 0.064 Uiso 1 1 calc R
C45 C 0.9906(8) 0.3852(14) 0.2013(6) 0.045(4) Uani 1 1 d .
H45 H 1.0390 0.4182 0.1992 0.054 Uiso 1 1 calc R
C46 C 0.9731(8) 0.2578(14) 0.1873(6) 0.046(4) Uani 1 1 d .
H46 H 1.0100 0.2030 0.1749 0.055 Uiso 1 1 calc R
C47 C 0.9020(8) 0.2075(13) 0.1910(5) 0.038(4) Uani 1 1 d .
H47 H 0.8926 0.1194 0.1814 0.046 Uiso 1 1 calc R
N N 0.8941(6) 0.3992(10) 0.3982(4) 0.038(3) Uani 1 1 d .
P1 P 0.6914(2) 0.0842(3) 0.39510(14) 0.0277(8) Uani 1 1 d .
P2 P 0.74727(19) 0.2300(3) 0.21330(13) 0.0259(8) Uani 1 1 d .
S1 S 0.7495(2) 0.3777(3) 0.34708(13) 0.0316(8) Uani 1 1 d .
S2 S 0.85795(19) 0.1701(3) 0.34181(13) 0.0325(8) Uani 1 1 d .
S3 S 0.8074(2) -0.1184(3) 0.30270(15) 0.0378(9) Uani 1 1 d .
Ir Ir 0.72351(3) 0.15452(4) 0.30511(2) 0.02611(15) Uani 1 1 d .
C36 C 0.6971(7) 0.3785(10) 0.1843(5) 0.027(3) Uani 1 1 d .

loop_
_atom_site_aniso_label
_atom_site_aniso_U_11
_atom_site_aniso_U_22
_atom_site_aniso_U_33
_atom_site_aniso_U_23
_atom_site_aniso_U_13
_atom_site_aniso_U_12
C1 0.031(8) 0.016(5) 0.025(6) 0.008(5) 0.001(6) -0.005(6)
C2 0.044(10) 0.034(7) 0.051(9) 0.005(6) 0.015(8) -0.016(7)
C3 0.039(9) 0.033(7) 0.040(8) -0.002(6) 0.015(7) -0.004(7)
C4 0.033(8) 0.018(6) 0.039(7) 0.002(5) -0.009(6) -0.002(6)
C5 0.036(8) 0.031(7) 0.031(6) 0.006(6) 0.022(6) 0.008(7)
C6 0.047(10) 0.018(6) 0.057(9) -0.005(6) -0.002(7) -0.003(6)
C7 0.061(10) 0.036(8) 0.029(7) -0.001(6) 0.024(7) -0.015(7)
C8 0.070(12) 0.021(7) 0.055(9) -0.005(6) 0.012(8) -0.004(7)
C9 0.076(12) 0.032(8) 0.046(9) 0.004(7) -0.001(8) -0.015(8)
C10 0.047(10) 0.045(8) 0.055(9) 0.018(8) 0.003(7) -0.010(9)
C11 0.047(10) 0.065(11) 0.084(12) 0.016(9) 0.012(9) 0.000(9)
C12 0.018(6) 0.033(7) 0.026(6) -0.012(5) 0.004(5) -0.017(6)
C13 0.043(9) 0.017(6) 0.036(7) 0.005(5) 0.005(7) 0.006(6)
C14 0.041(8) 0.024(6) 0.040(7) -0.007(6) 0.012(6) -0.013(7)
C15 0.041(9) 0.019(6) 0.041(8) -0.010(6) 0.009(7) -0.008(6)
C16 0.050(9) 0.033(8) 0.031(7) -0.002(6) 0.020(7) -0.006(7)
C17 0.047(9) 0.027(7) 0.026(7) 0.014(5) -0.006(6) -0.015(6)
C18 0.024(8) 0.045(8) 0.029(7) 0.009(6) 0.003(6) -0.011(7)
C19 0.039(9) 0.051(9) 0.032(7) -0.011(6) 0.009(7) -0.002(7)
C20 0.066(12) 0.062(10) 0.023(7) 0.001(7) 0.007(8) -0.030(9)
C21 0.028(9) 0.074(11) 0.045(9) 0.005(8) -0.006(7) -0.015(8)
C22 0.042(10) 0.043(9) 0.050(9) 0.009(7) -0.007(8) 0.003(7)
C23 0.031(8) 0.030(7) 0.047(8) -0.003(6) -0.011(7) -0.007(7)
C24 0.043(9) 0.019(6) 0.022(6) 0.000(5) 0.013(6) -0.002(6)
C25 0.049(9) 0.034(7) 0.024(7) -0.003(5) 0.005(6) 0.007(7)
C26 0.052(9) 0.021(7) 0.028(7) -0.016(5) -0.013(6) 0.013(6)
C27 0.058(10) 0.012(6) 0.040(7) -0.007(5) 0.006(7) -0.007(6)
C28 0.053(10) 0.031(7) 0.024(7) 0.006(6) 0.009(6) -0.014(7)
C29 0.035(9) 0.020(6) 0.043(8) 0.000(6) 0.006(7) 0.000(6)
C30 0.033(8) 0.027(6) 0.024(6) -0.001(5) 0.008(6) -0.004(6)
C31 0.027(8) 0.028(7) 0.031(7) -0.007(5) 0.002(6) 0.001(6)
C32 0.044(9) 0.017(6) 0.057(9) -0.010(6) 0.014(8) 0.004(6)
C33 0.037(9) 0.019(6) 0.036(7) -0.003(5) 0.006(7) -0.003(6)
C34 0.059(10) 0.017(6) 0.042(8) 0.005(6) 0.022(7) 0.000(6)
C35 0.035(8) 0.025(7) 0.033(7) -0.002(6) 0.005(6) -0.009(6)
C37 0.053(10) 0.018(6) 0.039(8) -0.011(6) -0.005(7) -0.006(6)
C38 0.071(12) 0.022(7) 0.037(8) 0.010(6) -0.005(8) -0.012(7)
C39 0.060(10) 0.017(6) 0.036(8) -0.002(5) -0.022(7) 0.006(6)
C40 0.045(9) 0.020(6) 0.039(8) -0.006(6) 0.017(7) -0.008(6)
C41 0.032(8) 0.021(6) 0.049(8) 0.007(6) 0.005(7) -0.006(6)
C42 0.049(10) 0.019(6) 0.040(8) -0.014(6) 0.022(7) -0.004(6)
C43 0.049(11) 0.057(10) 0.055(10) -0.015(8) 0.020(8) -0.003(9)
C44 0.076(13) 0.028(8) 0.057(10) -0.014(7) 0.009(9) -0.004(8)
C45 0.034(9) 0.045(9) 0.055(9) -0.002(7) 0.004(7) -0.013(7)
C46 0.031(9) 0.048(9) 0.058(9) 0.027(7) 0.002(7) -0.011(7)
C47 0.060(11) 0.024(6) 0.031(7) 0.005(5) 0.005(7) -0.002(7)
N 0.039(8) 0.040(6) 0.035(6) -0.006(5) -0.003(6) -0.010(6)
P1 0.037(2) 0.0179(15) 0.0286(17) 0.0012(13) 0.0058(16) 0.0003(15)
P2 0.034(2) 0.0159(15) 0.0281(17) -0.0040(13) 0.0045(15) -0.0007(15)
S1 0.042(2) 0.0175(15) 0.0363(18) -0.0055(12) 0.0081(16) -0.0038(14)
S2 0.037(2) 0.0281(17) 0.0324(17) -0.0028(14) 0.0050(15) -0.0024(16)
S3 0.043(2) 0.0221(17) 0.049(2) -0.0062(14) 0.0073(18) 0.0038(15)
Ir 0.0343(3) 0.0165(2) 0.0274(2) -0.0028(2) 0.00309(18) -0.0009(3)
C36 0.033(8) 0.019 0.031(7) -0.013(5) 0.012(6) -0.006(5)

loop_
_atom_type_symbol
_atom_type_description
_atom_type_scat_dispersion_real
_atom_type_scat_dispersion_imag
_atom_type_scat_source
C C 0.0033 0.0016 'International Tables Vol C Tables 4.2.6.8 and 6.1.1.4'
H H 0.0000 0.0000 'International Tables Vol C Tables 4.2.6.8 and 6.1.1.4'
Ir Ir -1.4442 7.9887 'International Tables Vol C Tables 4.2.6.8 and 6.1.1.4'
N N 0.0061 0.0033 'International Tables Vol C Tables 4.2.6.8 and 6.1.1.4'
P P 0.1023 0.0942 'International Tables Vol C Tables 4.2.6.8 and 6.1.1.4'
S S 0.1246 0.1234 'International Tables Vol C Tables 4.2.6.8 and 6.1.1.4'

loop_
_geom_angle_atom_site_label_1
_geom_angle_atom_site_label_2
_geom_angle_atom_site_label_3
_geom_angle
C2 C1 S3 119.4(10)
C2 C1 Ir 130.5(10)
S3 C1 Ir 110.1(6)
C1 C2 C3 127.1(13)
C1 C2 H2 116.4
C3 C2 H2 116.4
C2 C3 C4 118.3(12)
C2 C3 H3A 107.7
C4 C3 H3A 107.7
C2 C3 H3B 107.7
C4 C3 H3B 107.7
H3A C3 H3B 107.1
C5 C4 C3 127.6(12)
C5 C4 H4 116.2
C3 C4 H4 116.2
C4 C5 Ir 128.3(10)
C4 C5 H5 115.9
Ir C5 H5 115.9
S3 C6 H6A 109.5
S3 C6 H6B 109.5
H6A C6 H6B 109.5
S3 C6 H6C 109.5
H6A C6 H6C 109.5
H6B C6 H6C 109.5
N C7 S1 125.1(10)
N C7 S2 121.2(11)
S1 C7 S2 113.7(8)
N C8 C9 109.2(11)
C8 C9 H9A 109.5
C8 C9 H9B 109.5
H9A C9 H9B 109.5
C8 C9 H9C 109.5
H9A C9 H9C 109.5
H9B C9 H9C 109.5
N C10 C11 110.8(11)
C10 C11 H11A 109.5
C10 C11 H11B 109.5
H11A C11 H11B 109.5
C10 C11 H11C 109.5
H11A C11 H11C 109.5
H11B C11 H11C 109.5
C17 C12 C13 116.9(11)
C17 C12 P1 118.1(10)
C13 C12 P1 125.0(9)
C14 C13 C12 121.5(12)
C14 C13 H13 119.3
C12 C13 H13 119.3
C13 C14 C15 121.2(13)
C13 C14 H14 119.4
C15 C14 H14 119.4
C14 C15 C16 119.8(12)
C14 C15 H15 120.1
C16 C15 H15 120.1
C17 C16 C15 118.1(11)
C17 C16 H16 120.9
C15 C16 H16 120.9
C16 C17 C12 122.5(12)
C16 C17 H17 118.7
C12 C17 H17 118.7
C23 C18 C19 117.6(12)
C23 C18 P1 123.3(10)
C19 C18 P1 118.3(10)
C20 C19 C18 120.1(13)
C20 C19 H19 119.9
C18 C19 H19 119.9
C21 C20 C19 119.9(14)
C21 C20 H20 120.1
C19 C20 H20 120.1
C22 C21 C20 119.5(13)
C22 C21 H21 120.3
C20 C21 H21 120.3
C23 C22 C21 120.1(14)
C23 C22 H22 120.0
C21 C22 H22 120.0
C18 C23 C22 122.7(13)
C18 C23 H23 118.7
C22 C23 H23 118.7
C29 C24 C25 120.4(11)
C29 C24 P1 116.3(9)
C25 C24 P1 123.1(10)
C24 C25 C26 117.7(12)
C24 C25 H25 121.1
C26 C25 H25 121.1
C27 C26 C25 120.5(11)
C27 C26 H26 119.8
C25 C26 H26 119.8
C26 C27 C28 122.1(12)
C26 C27 H27 118.9
C28 C27 H27 118.9
C27 C28 C29 118.7(12)
C27 C28 H28 120.6
C29 C28 H28 120.6
C24 C29 C28 120.5(11)
C24 C29 H29 119.7
C28 C29 H29 119.7
C31 C30 C35 119.1(11)
C31 C30 P2 118.8(9)
C35 C30 P2 121.9(9)
C30 C31 C32 119.9(12)
C30 C31 H31 120.1
C32 C31 H31 120.1
C33 C32 C31 120.6(12)
C33 C32 H32 119.7
C31 C32 H32 119.7
C34 C33 C32 119.9(12)
C34 C33 H33 120.0
C32 C33 H33 120.0
C33 C34 C35 120.8(13)
C33 C34 H34 119.6
C35 C34 H34 119.6
C30 C35 C34 119.5(12)
C30 C35 H35 120.2
C34 C35 H35 120.2
C36 C37 C38 121.9(13)
C36 C37 H37 119.1
C38 C37 H37 119.1
C37 C38 C39 118.3(12)
C37 C38 H38 120.9
C39 C38 H38 120.9
C40 C39 C38 120.0(12)
C40 C39 H39 120.0
C38 C39 H39 120.0
C39 C40 C41 121.0(12)
C39 C40 H40 119.5
C41 C40 H40 119.5
C40 C41 C36 120.7(12)
C40 C41 H41 119.7
C36 C41 H41 119.7
C47 C42 C43 117.3(13)
C47 C42 P2 126.9(10)
C43 C42 P2 115.8(11)
C42 C43 C44 119.7(14)
C42 C43 H43 120.1
C44 C43 H43 120.1
C45 C44 C43 121.3(13)
C45 C44 H44 119.4
C43 C44 H44 119.4
C46 C45 C44 117.6(14)
C46 C45 H45 121.2
C44 C45 H45 121.2
C45 C46 C47 121.7(15)
C45 C46 H46 119.2
C47 C46 H46 119.2
C42 C47 C46 122.4(13)
C42 C47 H47 118.8
C46 C47 H47 118.8
C7 N C10 121.2(11)
C7 N C8 120.4(12)
C10 N C8 118.3(11)
C12 P1 C18 102.2(6)
C12 P1 C24 97.5(5)
C18 P1 C24 107.6(6)
C12 P1 Ir 119.3(4)
C18 P1 Ir 114.7(4)
C24 P1 Ir 113.5(4)
C42 P2 C36 99.4(6)
C42 P2 C30 103.9(5)
C36 P2 C30 102.5(5)
C42 P2 Ir 115.1(4)
C36 P2 Ir 117.9(4)
C30 P2 Ir 115.8(4)
C7 S1 Ir 87.4(4)
C7 S2 Ir 87.5(5)
C1 S3 C6 106.0(6)
C1 Ir C5 86.6(5)
C1 Ir P1 88.3(3)
C5 Ir P1 89.3(3)
C1 Ir P2 92.6(3)
C5 Ir P2 87.0(3)
P1 Ir P2 176.12(13)
C1 Ir S2 99.3(3)
C5 Ir S2 174.0(4)
P1 Ir S2 92.32(11)
P2 Ir S2 91.26(11)
C1 Ir S1 169.8(3)
C5 Ir S1 103.2(4)
P1 Ir S1 89.04(10)
P2 Ir S1 90.69(10)
S2 Ir S1 71.03(11)
C37 C36 C41 118.1(11)
C37 C36 P2 118.7(9)
C41 C36 P2 123.1(9)

loop_
_geom_bond_atom_site_label_1
_geom_bond_atom_site_label_2
_geom_bond_distance
C1 C2 1.321(16)
C1 S3 1.788(12)
C1 Ir 2.046(11)
C2 C3 1.460(18)
C2 H2 0.9300
C3 C4 1.465(16)
C3 H3A 0.9700
C3 H3B 0.9700
C4 C5 1.340(16)
C4 H4 0.9300
C5 Ir 2.073(12)
C5 H5 0.9300
C6 S3 1.792(12)
C6 H6A 0.9600
C6 H6B 0.9600
C6 H6C 0.9600
C7 N 1.365(16)
C7 S1 1.694(15)
C7 S2 1.730(13)
C8 N 1.491(16)
C8 C9 1.518(18)
C9 H9A 0.9600
C9 H9B 0.9600
C9 H9C 0.9600
C10 N 1.477(17)
C10 C11 1.534(19)
C11 H11A 0.9600
C11 H11B 0.9600
C11 H11C 0.9600
C12 C17 1.406(15)
C12 C13 1.413(16)
C12 P1 1.827(12)
C13 C14 1.356(16)
C13 H13 0.9300
C14 C15 1.381(16)
C14 H14 0.9300
C15 C16 1.423(17)
C15 H15 0.9300
C16 C17 1.382(17)
C16 H16 0.9300
C17 H17 0.9300
C18 C23 1.372(17)
C18 C19 1.424(17)
C18 P1 1.832(13)
C19 C20 1.404(18)
C19 H19 0.9300
C20 C21 1.39(2)
C20 H20 0.9300
C21 C22 1.388(19)
C21 H21 0.9300
C22 C23 1.376(17)
C22 H22 0.9300
C23 H23 0.9300
C24 C29 1.376(17)
C24 C25 1.402(16)
C24 P1 1.848(12)
C25 C26 1.427(16)
C25 H25 0.9300
C26 C27 1.345(17)
C26 H26 0.9300
C27 C28 1.372(17)
C27 H27 0.9300
C28 C29 1.405(16)
C28 H28 0.9300
C29 H29 0.9300
C30 C31 1.393(16)
C30 C35 1.399(16)
C30 P2 1.839(12)
C31 C32 1.401(16)
C31 H31 0.9300
C32 C33 1.379(17)
C32 H32 0.9300
C33 C34 1.361(16)
C33 H33 0.9300
C34 C35 1.412(16)
C34 H34 0.9300
C35 H35 0.9300
C37 C36 1.378(16)
C37 C38 1.407(17)
C37 H37 0.9300
C38 C39 1.415(19)
C38 H38 0.9300
C39 C40 1.358(17)
C39 H39 0.9300
C40 C41 1.390(16)
C40 H40 0.9300
C41 C36 1.403(16)
C41 H41 0.9300
C42 C47 1.374(17)
C42 C43 1.400(18)
C42 P2 1.829(14)
C43 C44 1.41(2)
C43 H43 0.9300
C44 C45 1.393(19)
C44 H44 0.9300
C45 C46 1.359(18)
C45 H45 0.9300
C46 C47 1.376(17)
C46 H46 0.9300
C47 H47 0.9300
P1 Ir 2.331(3)
P2 C36 1.837(12)
P2 Ir 2.340(3)
S1 Ir 2.482(3)
S2 Ir 2.454(3)
